data_1511726
loop_
_publ_author_name
'Cadot, E.'
'Marrot, J.'
'Leclerc-Laronze, N.'
'Thouvenot, R.'

_publ_section_title
;
 Structural link between giant molybdenum oxide based ions and derived
 Keggin structure: modular assemblies based on the [B W11 O39](9-) ion and
 pentagonal {M' M5} units (M' = W and M = Mo, W)
;
_journal_name_full 'Angew. Chem. Int. ed.'
_journal_page_first 4986
_journal_page_last 4989
_journal_paper_doi 10.1002/anie.200900530
_journal_volume 48
_journal_year 2009
_chemical_formula_sum 'B4 Cs12.01 Mo8 O230 W52'
_chemical_name_systematic
;
Cs12 (N H4)16 ((B W11 O39)4 (H16 Mo8 W8 O52)) (H2 O)22
;
_space_group_IT_number 12
_symmetry_space_group_name_Hall '-C 2y'
_symmetry_space_group_name_H-M 'C 1 2/m 1'
_cell_angle_alpha 90
_cell_angle_beta 114.377
_cell_angle_gamma 90
_cell_formula_units_Z 4
_cell_length_a 44.833
_cell_length_b 25.3156
_cell_length_c 26.0622
_cell_volume 26942.859
_citation_journal_id_ASTM ACIEF5
_cod_data_source_file boron4-x_49.cif
_cod_data_source_block B4Cs12.01Mo8O230W52
_cod_original_cell_volume 26942.86
_cod_database_code 1511726

loop_
_symmetry_equiv_pos_as_xyz
x,y,z
-x,y,-z
-x,-y,-z
x,-y,z
x+1/2,y+1/2,z
-x+1/2,y+1/2,-z
-x+1/2,-y+1/2,-z
x+1/2,-y+1/2,z

loop_
_atom_site_label
_atom_site_type_symbol
_atom_site_fract_x
_atom_site_fract_y
_atom_site_fract_z
_atom_site_occupancy
_atom_site_U_iso_or_equiv
O43 O-2 0.41665 0.9426 0.1096 1 0.0
O47 O-2 0.07316 0.8936 0.0076 1 0.0
O85 O-2 0.756 1 0.5101 1 0.0
O108 O-2 0.31731 0.81922 0.0747 1 0.0
O74 O-2 0.87148 0.8809 0.4129 1 0.0
W5 W+6 0.444097 0.769859 0.348313 1 0.0
O35 O-2 0.50765 0.854 0.21259 1 0.0
O48 O-2 0.10036 0.9476 0.1053 1 0.0
W2 W+6 0.515985 0.62169 0.254613 1 0.0
W19 W+6 0.253816 0.929533 0.151017 1 0.0
O122 O-2 0.1887 1 0.3477 1 0.0
O72 O-2 0.85825 0.9463 0.4865 1 0.0
B1 B+3 0.47811 0.7428 0.255 1 0.0
O78 O-2 0.7767 0.7989 0.3871 1 0.0
O125 O-2 0.8388 0.8995 0.1852 0.5 0.0
O49 O-2 0.14091 0.8837 0.0826 1 0.0
O81 O-2 0.7618 0.885 0.318 1 0.0
Cs7 Cs+1 0.94395 0.84349 0.4724 0.75 0.0
O126 O-2 1 0.7932 0.5 1 0.0
O1 O-2 0.40935 0.57156 0.1894 1 0.0
W1 W+6 0.435732 0.622801 0.217997 1 0.0
Cs2 Cs+1 0.43282 0.5 0.11831 1 0.0
O117 O-2 0.61732 1 0.38 1 0.0
Mo3 Mo+6 0.682674 0.92154 0.2106 1 0.0
O66 O-2 0.18239 1 0.0428 1 0.0
O116 O-2 0.60392 0.89 0.2714 1 0.0
O84 O-2 0.7634 0.9047 0.5595 1 0.0
O16 O-2 0.49075 0.7813 0.3838 1 0.0
B3 B+3 0.7681 1 0.3923 1 0.0
O31 O-2 0.54126 0.7459 0.21503 1 0.0
O18 O-2 0.51121 0.76791 0.29202 1 0.0
W29 W+6 0.541722 1 0.154583 1 0.0
O76 O-2 0.86273 1 0.4062 1 0.0
O119 O-2 0.59115 0.7213 0.0632 1 0.0
O17 O-2 0.56949 0.7464 0.372 1 0.0
O102 O-2 0.63587 0.9241 0.2063 1 0.0
O12 O-2 0.52006 0.6947 0.3821 1 0.0
O71 O-2 0.80727 0.9439 0.5206 1 0.0
O90 O-2 0.69692 0.9446 0.2993 1 0.0
O115 O-2 0.59156 0.8699 0.1135 1 0.0
O69 O-2 0.26207 1 0.1781 1 0.0
O10 O-2 0.54876 0.6741 0.2926 1 0.0
O33 O-2 0.60307 0.7351 0.3074 1 0.0
O129 O-2 0.61354 0.6845 0.1791 1 0.0
O29 O-2 0.47235 0.75077 0.19376 1 0.0
O109 O-2 0.3274 0.8641 -0.01 1 0.0
Mo2 Mo+6 0.334932 0.87338 0.06048 1 0.0
W25 W+6 0.700105 0.929858 0.368765 1 0.0
W11 W+6 0.436905 0.858456 0.247659 1 0.0
O131 O-2 1 0.6655 0.5 1 0.0
O111 O-2 0.6714 0.9281 0.1326 1 0.0
W17 W+6 0.184268 0.860834 0.102926 1 0.0
O19 O-2 0.43321 0.7743 0.4037 1 0.0
Cs1 Cs+1 0.4736 1 0.21799 1 0.0
W13 W+6 0.510231 0.868041 0.132405 1 0.0
O13 O-2 0.45754 0.69453 0.35277 1 0.0
O124 O-2 0.0468 0.911 0.1288 0.5 0.0
O59 O-2 0.19884 0.95128 0.13245 1 0.0
W8 W+6 0.507716 0.722851 0.147814 1 0.0
O92 O-2 0.31483 1 0.1245 1 0.0
O114 O-2 0.61978 0.8186 0.2065 1 0.0
O100 O-2 0.66444 1 0.2063 1 0.0
O118 O-2 0.5 0.6394 0 1 0.0
O89 O-2 0.66329 0.9066 0.3571 1 0.0
O50 O-2 0.12452 0.9384 -0.0125 1 0.0
O54 O-2 0.16113 0.9452 0.1972 1 0.0
O112 O-2 0.72635 0.9435 0.2319 1 0.0
O99 O-2 0.62933 1 0.2754 1 0.0
O42 O-2 0.37984 0.85777 0.09568 1 0.0
W15 W+6 0.129048 1 0.16498 1 0.0
O53 O-2 0.1079 1 0.2066 1 0.0
W10 W+6 0.523126 0.857366 0.287477 1 0.0
O36 O-2 0.53899 0.9222 0.301 1 0.0
O93 O-2 0.26526 1 0.0135 1 0.0
O46 O-2 0.51885 0.94137 0.1612 1 0.0
O23 O-2 0.35162 0.7387 0.1863 1 0.0
O14 O-2 0.55598 0.7725 0.4609 1 0.0
O4 O-2 0.4506 0.6071 0.2957 1 0.0
O107 O-2 0.24594 0.85583 0.02 1 0.0
O105 O-2 0.55807 1 0.2499 1 0.0
O121 O-2 0.9429 1 0.631 1 0.0
O39 O-2 0.43949 0.8555 0.18241 1 0.0
Mo4 Mo+6 0.597344 0.87338 0.18031 1 0.0
O101 O-2 0.58235 0.9533 0.17768 1 0.0
O30 O-2 0.52894 0.7033 0.1097 1 0.0
O64 O-2 0.20313 0.94219 -0.03003 1 0.0
O22 O-2 0.45108 0.76814 0.26317 1 0.0
O25 O-2 0.40128 0.74632 0.14911 1 0.0
Mo1 Mo+6 0.24781 0.920311 -0.00062 1 0.0
O6 O-2 0.47975 0.6843 0.26566 1 0.0
O28 O-2 0.42824 0.79508 0.08927 1 0.0
W18 W+6 0.160931 0.933289 -0.030663 1 0.0
B2 B+3 0.1819 1 0.1009 1 0.0
W3 W+6 0.487334 0.646382 0.351823 1 0.0
O65 O-2 0.14952 1 -0.0688 1 0.0
O45 O-2 0.55382 0.8556 0.1741 1 0.0
O8 O-2 0.50755 0.6597 0.1866 1 0.0
O133 O-2 0.614 0.6071 0.2772 0.5 0.0
Cs6 Cs+1 0.80294 1 0.14684 0.67 0.0
O67 O-2 0.29303 0.90422 0.17738 1 0.0
O104 O-2 0.52945 1 0.0841 1 0.0
W9 W+6 0.563605 0.744754 0.295901 1 0.0
Cs8 Cs+1 0.28149 0.78185 0.14406 0.5 0.0
W16 W+6 0.206447 0.926968 0.223222 1 0.0
W26 W+6 0.311973 1 0.057182 1 0.0
O34 O-2 0.56331 0.8192 0.29476 1 0.0
O88 O-2 0.75926 1 0.3304 1 0.0
O120 O-2 0.7482 1 0.6258 1 0.0
O15 O-2 0.53914 0.8387 0.37114 1 0.0
O110 O-2 0.3477 0.89443 0.15694 1 0.0
O82 O-2 0.75548 0.9506 0.4087 1 0.0
O20 O-2 0.43428 0.83907 0.32161 1 0.0
O73 O-2 0.8071 1 0.4207 1 0.0
O61 O-2 0.17898 0.88571 0.02989 1 0.0
Cs11 Cs+1 0.34704 1 0.2524 0.25 0.0
Cs10 Cs+1 0.67138 0.7776 0.3224 0.25 0.0
O9 O-2 0.53914 0.5711 0.2522 1 0.0
W6 W+6 0.393217 0.747168 0.214793 1 0.0
O56 O-2 0.24714 0.9146 0.2235 1 0.0
O62 O-2 0.23033 0.86279 0.12893 1 0.0
O97 O-2 0.3847 1 0.0098 1 0.0
O77 O-2 0.81112 0.8802 0.4155 1 0.0
W12 W+6 0.420631 0.867245 0.090347 1 0.0
Cs4 Cs+1 0.67567 0.71416 -0.04132 0.75 0.0
O44 O-2 0.51269 0.8806 0.06978 1 0.0
O3 O-2 0.43188 0.65888 0.15172 1 0.0
O32 O-2 0.50083 0.7963 0.12249 1 0.0
O79 O-2 0.77507 0.8645 0.4706 1 0.0
W4 W+6 0.533482 0.769734 0.390381 1 0.0
O52 O-2 0.1464 1 0.0906 1 0.0
O132 O-2 0.73004 0.7719 0.038 1 0.0
O127 O-2 0.72185 0.8295 0.1248 1 0.0
Cs5 Cs+1 0.54723 0.94768 0.0022 0.67 0.0
O83 O-2 0.71799 0.9165 0.4525 1 0.0
O86 O-2 0.78298 0.886 0.2368 1 0.0
W28 W+6 0.621498 1 0.204917 1 0.0
W21 W+6 0.842204 0.93435 0.41318 1 0.0
O113 O-2 0.68807 0.8566 0.2288 1 0.0
W20 W+6 0.836483 1 0.52008 1 0.0
O24 O-2 0.39458 0.82212 0.21681 1 0.0
O106 O-2 0.25004 0.9117 -0.06382 1 0.0
Cs12 Cs+1 0.0295 1 0.1429 0.25 0.0
O38 O-2 0.42177 0.92098 0.24789 1 0.0
W24 W+6 0.772358 0.93293 0.27434 1 0.0
O57 O-2 0.2147 1 0.2411 1 0.0
O98 O-2 0.39047 1 0.1709 1 0.0
O37 O-2 0.48203 0.87022 0.28903 1 0.0
O87 O-2 0.7814 1 0.2449 1 0.0
O58 O-2 0.18981 0.865 0.1791 1 0.0
W23 W+6 0.761805 0.92702 0.498601 1 0.0
O68 O-2 0.24653 0.94407 0.07979 1 0.0
O94 O-2 0.35007 1.04729 0.06782 1 0.0
O70 O-2 0.8652 1 0.5902 1 0.0
O41 O-2 0.46515 0.88424 0.10822 1 0.0
W27 W+6 0.389181 1 0.079785 1 0.0
O96 O-2 0.31028 1 -0.0333 1 0.0
O21 O-2 0.40116 0.7468 0.29253 1 0.0
O11 O-2 0.49275 0.6073 0.4104 1 0.0
O91 O-2 0.69446 1 0.388 1 0.0
Cs9 Cs+1 0.53425 0.78533 0.01421 0.5 0.0
O128 O-2 0.4133 0.5 0.3204 1 0.0
O60 O-2 0.17742 0.7949 0.0895 1 0.0
O130 O-2 0.02935 0.9223 -0.0963 1 0.0
O95 O-2 0.29676 0.92307 0.04823 1 0.0
O80 O-2 0.72242 0.8634 0.3704 1 0.0
Cs3 Cs+1 0.14262 0.69044 0.08417 1 0.0
O40 O-2 0.40592 0.878 0.02003 1 0.0
O55 O-2 0.21381 0.8997 0.2878 1 0.0
O123 O-2 0.29719 0.6686 0.1259 0.5 0.0
O7 O-2 0.51452 0.60604 0.325 1 0.0
W22 W+6 0.767885 0.86126 0.39283 1 0.0
O75 O-2 0.81392 0.9366 0.3352 1 0.0
O26 O-2 0.39454 0.70249 0.04545 1 0.0
O51 O-2 0.08481 1 0.0141 1 0.0
O63 O-2 0.14577 0.8913 -0.0858 1 0.0
W7 W+6 0.425107 0.72124 0.108172 1 0.0
W14 W+6 0.106874 0.934034 0.043745 1 0.0
O103 O-2 0.6093 1 0.1114 1 0.0
O5 O-2 0.47394 0.58996 0.2156 1 0.0
O2 O-2 0.40746 0.6748 0.22397 1 0.0
O27 O-2 0.46387 0.70917 0.09488 1 0.0
